data_7100925
loop_
_publ_author_name
'Li-Min Zheng.'
'Silvio Decurtins'
'Wenxin Du.'
'Yi-Zhi Li.'
Y.-S.Ma
'You Song.'
'O. Waldmann'
'Jun-Jie Wang.'
'Xin-Quan Xin.'
'H.-C. Yao'

_publ_section_title
;
An iron(III) phosphonate cluster containing a
nonanuclear ring
;
_journal_name_full 'Chemical Communications'
_journal_paper_doi 10.1039/b600763e
_journal_year 2006
_chemical_formula_sum 'C108 H151 Fe9 N12 O39 P8'
_chemical_formula_weight 2991.82
_space_group_IT_number 5
_symmetry_cell_setting monoclinic
_symmetry_space_group_name_Hall 'C 2y'
_symmetry_space_group_name_H-M 'C 1 2 1'
_cell_angle_alpha 90.00
_cell_angle_beta 118.4620(10)
_cell_angle_gamma 90.00
_cell_formula_units_Z 2
_cell_length_a 26.2680(6)
_cell_length_b 18.9292(5)
_cell_length_c 16.8729(4)
_cell_measurement_temperature 293(2)
_cell_volume 7375.7(3)
_diffrn_ambient_temperature 293(2)
_exptl_crystal_density_diffrn 1.347
_cod_depositor_comments
;
The following automatic conversions were performed:
'_symmetry_cell_setting' value 'Monoclinic' changed to 'monoclinic'
according to '/home/saulius/struct/CIF-dictionaries/cif_core.dic'
dictionary named 'cif_core.dic' version 2.4.1 from 2010-06-29.

Automatic conversion script
Id: cif_fix_enum 1527 2010-12-29 10:47:43Z saulius 
;
_cod_original_sg_symbol_H-M 'C 2'
_cod_database_code 7100925

loop_
_symmetry_equiv_pos_as_xyz
'x, y, z'
'-x, y, -z'
'x+1/2, y+1/2, z'
'-x+1/2, y+1/2, -z'

loop_
_atom_site_label
_atom_site_type_symbol
_atom_site_fract_x
_atom_site_fract_y
_atom_site_fract_z
_atom_site_U_iso_or_equiv
_atom_site_adp_type
_atom_site_occupancy
_atom_site_symmetry_multiplicity
_atom_site_calc_flag
_atom_site_refinement_flags
_atom_site_disorder_assembly
_atom_site_disorder_group
Fe1 Fe 0.5000 0.44269(6) 0.5000 0.0220(3) Uani 1 2 d S . .
Fe2 Fe 0.48057(3) 0.30420(4) 0.32835(5) 0.01950(18) Uani 1 1 d . . .
Fe3 Fe 0.36318(3) 0.23834(4) 0.35325(5) 0.01895(17) Uani 1 1 d . . .
Fe4 Fe 0.36904(4) 0.07169(5) 0.24385(6) 0.02434(19) Uani 1 1 d . . .
Fe5 Fe 0.52226(3) 0.04489(5) 0.41647(5) 0.02289(19) Uani 1 1 d . . .
P1 P 0.38204(7) 0.40123(9) 0.33015(10) 0.0244(3) Uani 1 1 d . . .
P2 P 0.59617(6) 0.19736(8) 0.42816(9) 0.0192(3) Uani 1 1 d . . .
P3 P 0.37229(6) 0.22466(8) 0.17415(10) 0.0219(3) Uani 1 1 d . . .
P4 P 0.41374(6) -0.04092(8) 0.40005(9) 0.0220(3) Uani 1 1 d . . .
N1 N 0.5246(3) 0.5306(3) 0.4363(4) 0.0413(14) Uani 1 1 d . . .
N2 N 0.5065(2) 0.3654(3) 0.2393(4) 0.0405(14) Uani 1 1 d . . .
N3 N 0.2655(2) 0.2427(4) 0.3038(4) 0.0442(15) Uani 1 1 d . . .
N4 N 0.2748(2) 0.0582(3) 0.1691(4) 0.0300(12) Uani 1 1 d . . .
N5 N 0.3755(3) -0.0033(4) 0.1458(4) 0.0433(15) Uani 1 1 d . . .
N6 N 0.5465(2) -0.0127(3) 0.3227(4) 0.0366(13) Uani 1 1 d . . .
O1 O 0.52381(18) 0.3705(2) 0.4405(3) 0.0299(10) Uani 1 1 d . . .
H1A H 0.5443 0.3422 0.4830 0.036 Uiso 1 1 d R . .
O2 O 0.44981(15) 0.2435(2) 0.3968(2) 0.0206(8) Uani 1 1 d . . .
H2B H 0.4617 0.2015 0.3979 0.025 Uiso 1 1 d R . .
O3 O 0.36074(17) 0.1327(2) 0.3339(3) 0.0294(10) Uani 1 1 d . . .
O4 O 0.45445(19) 0.0842(2) 0.3074(3) 0.0329(10) Uani 1 1 d . . .
H4A H 0.4650 0.1146 0.2809 0.039 Uiso 1 1 d R . .
O5 O 0.5000 0.0960(3) 0.5000 0.0249(13) Uani 1 2 d S . .
H5A H 0.4732 0.1239 0.4945 0.030 Uiso 0.25 1 d PR . .
H5B H 0.5134 0.0925 0.5567 0.030 Uiso 0.25 1 d PR . .
O6 O 0.41961(19) 0.4547(2) 0.4042(3) 0.0326(10) Uani 1 1 d . . .
O7 O 0.41624(17) 0.3718(2) 0.2849(3) 0.0237(9) Uani 1 1 d . . .
O8 O 0.36009(18) 0.3400(2) 0.3700(3) 0.0307(10) Uani 1 1 d . . .
O9 O 0.55279(18) 0.2517(2) 0.3625(3) 0.0256(9) Uani 1 1 d . . .
O10 O 0.62466(17) 0.2214(2) 0.5235(3) 0.0285(10) Uani 1 1 d . . .
O11 O 0.5690(2) 0.1267(2) 0.4147(3) 0.0319(10) Uani 1 1 d . . .
O12 O 0.43730(15) 0.2381(2) 0.2220(3) 0.0277(9) Uani 1 1 d . . .
O13 O 0.34255(18) 0.2507(2) 0.2256(3) 0.0314(10) Uani 1 1 d . . .
O14 O 0.36015(16) 0.1447(2) 0.1543(2) 0.0238(9) Uani 1 1 d . . .
O15 O 0.36538(19) -0.0121(2) 0.3113(3) 0.0335(10) Uani 1 1 d . . .
O16 O 0.47364(17) -0.0394(2) 0.4017(3) 0.0301(10) Uani 1 1 d . . .
O17 O 0.41375(19) -0.0013(2) 0.4812(3) 0.0287(9) Uani 1 1 d . . .
C1 C 0.5786(4) 0.5271(4) 0.4403(5) 0.049(2) Uani 1 1 d . . .
H1 H 0.6056 0.4937 0.4771 0.059 Uiso 1 1 calc R . .
C2 C 0.5925(3) 0.5734(5) 0.3895(5) 0.051(2) Uani 1 1 d . . .
H2 H 0.6286 0.5710 0.3922 0.062 Uiso 1 1 calc R . .
C3 C 0.5522(3) 0.6232(5) 0.3345(6) 0.053(2) Uani 1 1 d . . .
H3 H 0.5615 0.6542 0.3005 0.064 Uiso 1 1 calc R . .
C4 C 0.4982(3) 0.6267(5) 0.3305(6) 0.050(2) Uani 1 1 d . . .
H4 H 0.4712 0.6601 0.2937 0.060 Uiso 1 1 calc R . .
C5 C 0.4844(4) 0.5804(5) 0.3813(5) 0.050(2) Uani 1 1 d . . .
H5 H 0.4482 0.5828 0.3786 0.060 Uiso 1 1 calc R . .
C6 C 0.5277(4) 0.3320(5) 0.1876(5) 0.054(2) Uani 1 1 d . . .
H6 H 0.5333 0.2834 0.1916 0.065 Uiso 1 1 calc R . .
C7 C 0.5405(4) 0.3714(5) 0.1298(6) 0.058(2) Uani 1 1 d . . .
H7 H 0.5547 0.3491 0.0952 0.070 Uiso 1 1 calc R . .
C8 C 0.5322(3) 0.4442(5) 0.1238(6) 0.057(2) Uani 1 1 d . . .
H8 H 0.5407 0.4705 0.0851 0.068 Uiso 1 1 calc R . .
C9 C 0.5110(4) 0.4775(5) 0.1755(5) 0.055(2) Uani 1 1 d . . .
H9 H 0.5054 0.5261 0.1715 0.066 Uiso 1 1 calc R . .
C10 C 0.4982(3) 0.4381(4) 0.2333(6) 0.050(2) Uani 1 1 d . . .
H10 H 0.4840 0.4604 0.2679 0.061 Uiso 1 1 calc R . .
C11 C 0.2289(3) 0.2334(4) 0.2121(5) 0.0476(19) Uani 1 1 d . . .
H11 H 0.2443 0.2294 0.1727 0.057 Uiso 1 1 calc R . .
C12 C 0.1693(3) 0.2301(5) 0.1792(5) 0.0509(19) Uani 1 1 d . . .
H12 H 0.1449 0.2239 0.1178 0.061 Uiso 1 1 calc R . .
C13 C 0.1464(3) 0.2360(4) 0.2380(5) 0.0432(17) Uani 1 1 d . . .
H13 H 0.1065 0.2338 0.2160 0.052 Uiso 1 1 calc R . .
C14 C 0.1830(4) 0.2453(5) 0.3297(5) 0.060(2) Uani 1 1 d . . .
H14 H 0.1676 0.2492 0.3691 0.072 Uiso 1 1 calc R . .
C15 C 0.2426(3) 0.2486(4) 0.3626(6) 0.0486(19) Uani 1 1 d . . .
H15 H 0.2670 0.2548 0.4240 0.058 Uiso 1 1 calc R . .
C16 C 0.2430(3) 0.0819(5) 0.0808(5) 0.049(2) Uani 1 1 d . . .
H16 H 0.2619 0.0977 0.0496 0.059 Uiso 1 1 calc R . .
C17 C 0.1828(4) 0.0819(5) 0.0392(8) 0.070(3) Uani 1 1 d . . .
H17 H 0.1615 0.0978 -0.0199 0.084 Uiso 1 1 calc R . .
C18 C 0.1545(4) 0.0582(5) 0.0859(7) 0.067(3) Uani 1 1 d . . .
H18 H 0.1143 0.0582 0.0580 0.081 Uiso 1 1 calc R . .
C19 C 0.1864(4) 0.0345(5) 0.1741(6) 0.064(2) Uani 1 1 d . . .
H19 H 0.1674 0.0186 0.2053 0.076 Uiso 1 1 calc R . .
C20 C 0.2465(3) 0.0344(5) 0.2157(5) 0.049(2) Uani 1 1 d . . .
H20 H 0.2678 0.0186 0.2748 0.059 Uiso 1 1 calc R . .
C21 C 0.4128(3) 0.0178(5) 0.1134(5) 0.0460(19) Uani 1 1 d . . .
H21 H 0.4276 0.0635 0.1240 0.055 Uiso 1 1 calc R . .
C22 C 0.4281(4) -0.0294(5) 0.0653(6) 0.056(2) Uani 1 1 d . . .
H22 H 0.4531 -0.0153 0.0436 0.067 Uiso 1 1 calc R . .
C23 C 0.4060(4) -0.0977(4) 0.0495(5) 0.050(2) Uani 1 1 d . . .
H23 H 0.4163 -0.1293 0.0172 0.060 Uiso 1 1 calc R . .
C24 C 0.3687(3) -0.1188(5) 0.0818(6) 0.053(2) Uani 1 1 d . . .
H24 H 0.3539 -0.1645 0.0713 0.064 Uiso 1 1 calc R . .
C25 C 0.3534(3) -0.0716(4) 0.1300(5) 0.0431(18) Uani 1 1 d . . .
H25 H 0.3284 -0.0857 0.1517 0.052 Uiso 1 1 calc R . .
C26 C 0.5729(4) 0.0237(4) 0.2805(5) 0.0464(19) Uani 1 1 d . . .
H26 H 0.5822 0.0712 0.2933 0.056 Uiso 1 1 calc R . .
C27 C 0.5855(4) -0.0110(5) 0.2194(6) 0.054(2) Uani 1 1 d . . .
H27 H 0.6032 0.0133 0.1912 0.065 Uiso 1 1 calc R . .
C28 C 0.5717(3) -0.0821(5) 0.2003(6) 0.054(2) Uani 1 1 d . . .
H28 H 0.5801 -0.1053 0.1594 0.065 Uiso 1 1 calc R . .
C29 C 0.5452(4) -0.1184(5) 0.2425(6) 0.057(2) Uani 1 1 d . . .
H29 H 0.5360 -0.1659 0.2298 0.069 Uiso 1 1 calc R . .
C30 C 0.5326(3) -0.0837(4) 0.3036(5) 0.0412(17) Uani 1 1 d . . .
H30 H 0.5149 -0.1080 0.3318 0.049 Uiso 1 1 calc R . .
C31 C 0.3254(2) 0.4546(3) 0.2436(4) 0.0252(13) Uani 1 1 d . . .
C32 C 0.3392(3) 0.5161(4) 0.2207(4) 0.0333(15) Uani 1 1 d . . .
H32 H 0.3769 0.5288 0.2355 0.040 Uiso 1 1 calc R . .
C33 C 0.2868(3) 0.5638(5) 0.1673(5) 0.0466(19) Uani 1 1 d . . .
H33A H 0.2951 0.5945 0.1289 0.056 Uiso 1 1 calc R . .
H33B H 0.2811 0.5934 0.2092 0.056 Uiso 1 1 calc R . .
C34 C 0.2306(3) 0.5233(5) 0.1087(5) 0.054(2) Uani 1 1 d . . .
H34A H 0.1996 0.5564 0.0749 0.064 Uiso 1 1 calc R . .
H34B H 0.2357 0.4936 0.0661 0.064 Uiso 1 1 calc R . .
C35 C 0.2148(3) 0.4777(5) 0.1681(5) 0.050(2) Uani 1 1 d . . .
H35A H 0.2007 0.5077 0.2000 0.061 Uiso 1 1 calc R . .
H35B H 0.1839 0.4455 0.1304 0.061 Uiso 1 1 calc R . .
C36 C 0.2663(3) 0.4354(4) 0.2359(6) 0.050(2) Uani 1 1 d . . .
H36A H 0.2589 0.3858 0.2200 0.060 Uiso 1 1 calc R . .
H36B H 0.2688 0.4412 0.2947 0.060 Uiso 1 1 calc R . .
C37 C 0.6536(3) 0.1863(4) 0.4008(4) 0.0336(15) Uani 1 1 d . . .
C38 C 0.6624(3) 0.2314(4) 0.3465(5) 0.0481(18) Uani 1 1 d . . .
H38 H 0.6366 0.2691 0.3244 0.058 Uiso 1 1 calc R . .
C39 C 0.7086(3) 0.2292(4) 0.3166(5) 0.0457(18) Uani 1 1 d . . .
H39A H 0.6905 0.2421 0.2534 0.055 Uiso 1 1 calc R . .
H39B H 0.7372 0.2652 0.3499 0.055 Uiso 1 1 calc R . .
C40 C 0.7398(4) 0.1606(5) 0.3279(6) 0.060(2) Uani 1 1 d . . .
H40A H 0.7787 0.1694 0.3378 0.071 Uiso 1 1 calc R . .
H40B H 0.7196 0.1322 0.2738 0.071 Uiso 1 1 calc R . .
C41 C 0.7419(4) 0.1216(6) 0.4085(6) 0.063(2) Uani 1 1 d . . .
H41A H 0.7732 0.1421 0.4624 0.076 Uiso 1 1 calc R . .
H41B H 0.7527 0.0731 0.4054 0.076 Uiso 1 1 calc R . .
C42 C 0.6883(3) 0.1195(5) 0.4222(6) 0.054(2) Uani 1 1 d . . .
H42A H 0.6745 0.0764 0.3879 0.065 Uiso 1 1 d R . .
H42B H 0.7000 0.1064 0.4841 0.065 Uiso 1 1 d R . .
C43 C 0.3407(3) 0.2660(4) 0.0647(5) 0.0355(16) Uani 1 1 d . . .
C44 C 0.3454(3) 0.3360(4) 0.0503(5) 0.0362(15) Uani 1 1 d . . .
H44 H 0.3786 0.3575 0.0948 0.043 Uiso 1 1 calc R . .
C45 C 0.3064(4) 0.3848(4) -0.0247(5) 0.0466(18) Uani 1 1 d . . .
H45A H 0.3259 0.4281 -0.0254 0.056 Uiso 1 1 calc R . .
H45B H 0.2712 0.3960 -0.0219 0.056 Uiso 1 1 calc R . .
C46 C 0.2947(4) 0.3370(4) -0.1043(5) 0.0453(18) Uani 1 1 d . . .
H46A H 0.3302 0.3344 -0.1083 0.054 Uiso 1 1 calc R . .
H46B H 0.2664 0.3608 -0.1583 0.054 Uiso 1 1 calc R . .
C47 C 0.2734(3) 0.2615(4) -0.1077(5) 0.0396(16) Uani 1 1 d . . .
H47A H 0.2314 0.2614 -0.1405 0.048 Uiso 1 1 calc R . .
H47B H 0.2870 0.2326 -0.1413 0.048 Uiso 1 1 calc R . .
C48 C 0.2929(3) 0.2277(4) -0.0158(4) 0.0423(17) Uani 1 1 d . . .
H48A H 0.3062 0.1802 -0.0174 0.051 Uiso 1 1 calc R . .
H48B H 0.2595 0.2238 -0.0060 0.051 Uiso 1 1 calc R . .
C49 C 0.4005(3) -0.1343(4) 0.4076(4) 0.0437(18) Uani 1 1 d . . .
C50 C 0.3872(4) -0.1537(5) 0.4721(5) 0.058(2) Uani 1 1 d . . .
H50 H 0.3759 -0.1219 0.5028 0.069 Uiso 1 1 calc R . .
C51 C 0.3923(4) -0.2323(4) 0.4897(6) 0.053(2) Uani 1 1 d . . .
H51A H 0.3584 -0.2469 0.4942 0.063 Uiso 1 1 calc R . .
H51B H 0.4255 -0.2398 0.5485 0.063 Uiso 1 1 calc R . .
C52 C 0.3984(3) -0.2831(4) 0.4233(5) 0.0436(18) Uani 1 1 d . . .
H52A H 0.4390 -0.2941 0.4453 0.052 Uiso 1 1 calc R . .
H52B H 0.3782 -0.3268 0.4199 0.052 Uiso 1 1 calc R . .
C53 C 0.3735(4) -0.2503(5) 0.3293(6) 0.059(2) Uani 1 1 d . . .
H53A H 0.3797 -0.2818 0.2894 0.070 Uiso 1 1 calc R . .
H53B H 0.3321 -0.2432 0.3047 0.070 Uiso 1 1 calc R . .
C54 C 0.4029(4) -0.1801(4) 0.3356(6) 0.055(2) Uani 1 1 d . . .
H54A H 0.3837 -0.1561 0.2778 0.066 Uiso 1 1 calc R . .
H54B H 0.4430 -0.1880 0.3504 0.066 Uiso 1 1 calc R . .
O1W O 0.4441(4) 0.7094(5) 0.1212(7) 0.046(4) Uani 0.494(14) 1 d P . .
H1WA H 0.4316 0.7470 0.1334 0.055 Uiso 0.494(14) 1 d PR . .
H1WB H 0.4161 0.6812 0.0926 0.055 Uiso 0.494(14) 1 d PR . .
O2W O 0.5005(4) 0.7283(6) 0.1495(7) 0.048(4) Uani 0.488(15) 1 d P . .
H2WB H 0.5182 0.6996 0.1323 0.058 Uiso 0.488(15) 1 d PR . .
H2WA H 0.4872 0.7624 0.1124 0.058 Uiso 0.488(15) 1 d PR . .
O3W O 0.7657(5) 0.4475(7) 0.4495(8) 0.058(4) Uani 0.480(15) 1 d P . .
H3WA H 0.7654 0.4750 0.4093 0.070 Uiso 0.480(15) 1 d PR . .
H3WB H 0.7380 0.4583 0.4598 0.070 Uiso 0.480(15) 1 d PR . .
O4W O 0.6771(4) 0.3946(5) 0.4284(5) 0.037(4) Uani 0.484(16) 1 d P A 2
H4WA H 0.6543 0.4252 0.4313 0.044 Uiso 0.484(16) 1 d PR A 2
H4WB H 0.6938 0.3722 0.4780 0.044 Uiso 0.484(16) 1 d PR A 2
O5W O 0.4761(5) 0.1739(5) 0.0356(7) 0.052(4) Uani 0.525(16) 1 d P . .
H5WA H 0.5028 0.1724 0.0207 0.062 Uiso 0.525(16) 1 d PR . .
H5WB H 0.4467 0.1513 -0.0030 0.062 Uiso 0.525(16) 1 d PR . .
O6W O 0.6849(8) 0.4184(11) 0.5068(14) 0.068(8) Uani 0.320(18) 1 d P B 1
H6WA H 0.7027 0.4355 0.5597 0.082 Uiso 0.320(18) 1 d PR B 1
H6WB H 0.6823 0.4496 0.4688 0.082 Uiso 0.320(18) 1 d PR B 1
O7W O 0.5000 0.5880(10) 0.0000 0.049(6) Uani 0.42(2) 2 d SP . .
H7WA H 0.4879 0.5666 0.0321 0.059 Uiso 0.210(11) 1 d PR . .
H7WB H 0.4988 0.6324 0.0070 0.059 Uiso 0.210(11) 1 d PR . .

loop_
_atom_site_aniso_label
_atom_site_aniso_U_11
_atom_site_aniso_U_22
_atom_site_aniso_U_33
_atom_site_aniso_U_23
_atom_site_aniso_U_13
_atom_site_aniso_U_12
Fe1 0.0250(6) 0.0171(6) 0.0229(6) 0.000 0.0106(5) 0.000
Fe2 0.0210(4) 0.0194(4) 0.0179(4) -0.0008(3) 0.0091(3) 0.0010(3)
Fe3 0.0199(4) 0.0191(4) 0.0172(4) -0.0001(3) 0.0083(3) -0.0001(3)
Fe4 0.0222(4) 0.0247(5) 0.0260(4) -0.0004(4) 0.0114(3) 0.0002(3)
Fe5 0.0226(4) 0.0244(5) 0.0214(4) 0.0020(3) 0.0103(3) 0.0008(3)
P1 0.0246(7) 0.0245(8) 0.0223(7) -0.0009(6) 0.0096(6) 0.0002(6)
P2 0.0210(7) 0.0196(8) 0.0161(6) 0.0008(6) 0.0080(6) -0.0006(6)
P3 0.0173(6) 0.0207(8) 0.0254(7) 0.0025(6) 0.0084(6) 0.0013(6)
P4 0.0210(7) 0.0206(8) 0.0210(7) 0.0001(6) 0.0072(6) -0.0019(6)
N1 0.052(3) 0.036(4) 0.046(3) 0.014(3) 0.032(3) 0.003(3)
N2 0.035(3) 0.050(4) 0.030(3) 0.003(3) 0.011(3) 0.005(3)
N3 0.035(3) 0.060(4) 0.043(3) 0.001(3) 0.024(3) -0.011(3)
N4 0.025(3) 0.033(3) 0.040(3) 0.000(2) 0.021(2) 0.000(2)
N5 0.061(4) 0.045(4) 0.032(3) 0.012(3) 0.029(3) 0.006(3)
N6 0.029(3) 0.037(3) 0.049(3) -0.001(3) 0.023(3) 0.005(2)
O1 0.031(2) 0.016(2) 0.037(2) -0.0070(19) 0.012(2) -0.0011(18)
O2 0.0153(17) 0.025(2) 0.0267(19) -0.0006(18) 0.0141(16) 0.0002(16)
O3 0.024(2) 0.038(3) 0.027(2) -0.010(2) 0.0125(18) 0.0003(18)
O4 0.036(2) 0.036(3) 0.029(2) 0.009(2) 0.018(2) 0.003(2)
O5 0.016(2) 0.021(3) 0.037(3) 0.000 0.012(3) 0.000
O6 0.039(2) 0.027(2) 0.038(2) -0.001(2) 0.023(2) 0.0043(19)
O7 0.032(2) 0.017(2) 0.023(2) 0.0019(17) 0.0135(18) 0.0027(17)
O8 0.036(2) 0.027(2) 0.032(2) 0.0069(19) 0.018(2) 0.0017(19)
O9 0.036(2) 0.017(2) 0.0215(19) 0.0011(16) 0.0122(17) 0.0005(17)
O10 0.029(2) 0.021(2) 0.023(2) 0.0005(18) 0.0022(17) 0.0015(17)
O11 0.046(3) 0.010(2) 0.044(3) -0.0020(19) 0.024(2) -0.0058(18)
O12 0.0123(17) 0.037(2) 0.033(2) -0.001(2) 0.0105(17) 0.0018(18)
O13 0.031(2) 0.039(3) 0.0210(19) -0.0068(19) 0.0091(18) -0.0026(19)
O14 0.0204(19) 0.034(2) 0.0194(18) -0.0020(18) 0.0115(16) 0.0036(17)
O15 0.040(3) 0.019(2) 0.040(3) -0.006(2) 0.018(2) -0.0052(19)
O16 0.025(2) 0.034(3) 0.029(2) 0.012(2) 0.0106(18) 0.0089(18)
O17 0.037(2) 0.026(2) 0.029(2) 0.0041(19) 0.0215(19) 0.0021(19)
C1 0.070(5) 0.040(5) 0.053(4) -0.005(4) 0.042(4) 0.012(4)
C2 0.047(4) 0.062(5) 0.038(4) 0.021(4) 0.015(3) 0.007(4)
C3 0.049(4) 0.052(5) 0.054(5) 0.001(4) 0.021(4) 0.010(4)
C4 0.050(4) 0.049(5) 0.077(5) 0.002(4) 0.051(4) -0.002(4)
C5 0.057(5) 0.055(5) 0.042(4) -0.006(4) 0.026(4) 0.018(4)
C6 0.061(5) 0.061(6) 0.035(4) -0.016(4) 0.018(4) 0.009(4)
C7 0.056(5) 0.069(6) 0.054(5) -0.007(5) 0.030(4) -0.005(4)
C8 0.052(4) 0.051(5) 0.050(4) 0.024(4) 0.011(4) 0.011(4)
C9 0.053(5) 0.051(5) 0.051(4) -0.014(4) 0.017(4) -0.005(4)
C10 0.041(4) 0.044(5) 0.065(5) 0.025(4) 0.025(4) 0.013(4)
C11 0.038(4) 0.033(4) 0.056(4) -0.001(4) 0.009(3) 0.002(3)
C12 0.046(4) 0.051(5) 0.046(4) 0.002(4) 0.014(3) 0.009(4)
C13 0.029(3) 0.052(5) 0.040(3) -0.012(4) 0.010(3) -0.002(3)
C14 0.077(6) 0.069(6) 0.038(4) 0.005(4) 0.031(4) 0.016(5)
C15 0.041(4) 0.041(5) 0.063(5) 0.017(4) 0.024(4) 0.004(3)
C16 0.040(4) 0.076(6) 0.034(4) 0.026(4) 0.021(3) 0.001(4)
C17 0.071(6) 0.036(5) 0.095(7) -0.005(5) 0.032(6) -0.001(4)
C18 0.063(6) 0.051(6) 0.080(6) -0.006(5) 0.029(5) -0.007(4)
C19 0.056(5) 0.069(6) 0.064(5) 0.010(5) 0.027(4) 0.011(5)
C20 0.031(3) 0.071(6) 0.034(4) 0.011(4) 0.007(3) 0.001(4)
C21 0.057(5) 0.052(5) 0.030(3) -0.007(3) 0.021(3) -0.008(4)
C22 0.054(5) 0.066(6) 0.062(5) 0.018(5) 0.039(4) 0.017(4)
C23 0.065(5) 0.037(5) 0.054(5) 0.008(4) 0.033(4) -0.012(4)
C24 0.043(4) 0.059(5) 0.065(5) 0.031(4) 0.031(4) 0.008(4)
C25 0.039(4) 0.053(5) 0.035(4) -0.009(3) 0.015(3) 0.008(3)
C26 0.071(5) 0.028(4) 0.056(4) 0.004(3) 0.043(4) 0.015(4)
C27 0.063(5) 0.045(5) 0.059(5) -0.008(4) 0.034(4) 0.003(4)
C28 0.037(4) 0.071(6) 0.056(5) 0.006(4) 0.023(4) 0.001(4)
C29 0.058(5) 0.044(5) 0.070(6) 0.003(4) 0.030(5) -0.004(4)
C30 0.052(4) 0.031(4) 0.034(3) 0.003(3) 0.015(3) -0.005(3)
C31 0.025(3) 0.027(3) 0.026(3) -0.007(3) 0.014(2) 0.003(3)
C32 0.035(3) 0.037(4) 0.031(3) 0.009(3) 0.018(3) -0.005(3)
C33 0.043(4) 0.058(5) 0.039(4) -0.006(4) 0.020(3) -0.002(4)
C34 0.051(5) 0.067(6) 0.039(4) 0.016(4) 0.018(4) 0.007(4)
C35 0.041(4) 0.057(5) 0.048(4) -0.011(4) 0.017(4) 0.005(4)
C36 0.031(3) 0.043(5) 0.061(5) 0.017(4) 0.009(3) -0.002(3)
C37 0.032(3) 0.037(4) 0.030(3) 0.010(3) 0.013(3) -0.006(3)
C38 0.051(4) 0.043(5) 0.051(4) 0.006(4) 0.026(4) 0.012(4)
C39 0.052(4) 0.050(5) 0.036(4) 0.008(4) 0.022(3) 0.009(4)
C40 0.046(5) 0.064(6) 0.077(6) -0.013(5) 0.037(4) -0.010(4)
C41 0.053(5) 0.073(6) 0.066(5) 0.008(5) 0.031(4) 0.014(4)
C42 0.043(4) 0.052(5) 0.065(5) 0.024(4) 0.024(4) -0.013(4)
C43 0.043(4) 0.026(4) 0.042(4) -0.016(3) 0.024(3) -0.019(3)
C44 0.034(3) 0.039(4) 0.036(3) -0.002(3) 0.017(3) 0.004(3)
C45 0.059(5) 0.038(4) 0.041(4) -0.005(3) 0.022(4) -0.004(4)
C46 0.059(5) 0.038(4) 0.036(4) -0.002(3) 0.020(4) -0.005(4)
C47 0.047(4) 0.029(4) 0.041(4) 0.011(3) 0.019(3) 0.005(3)
C48 0.048(4) 0.031(4) 0.040(4) 0.007(3) 0.015(3) 0.006(3)
C49 0.059(5) 0.048(5) 0.025(3) 0.000(3) 0.021(3) -0.008(4)
C50 0.055(5) 0.064(6) 0.042(4) -0.001(4) 0.013(4) 0.013(4)
C51 0.062(5) 0.036(4) 0.054(5) 0.007(4) 0.022(4) 0.004(4)
C52 0.034(3) 0.033(4) 0.060(5) -0.008(4) 0.020(3) -0.002(3)
C53 0.056(5) 0.053(6) 0.059(5) -0.005(4) 0.020(4) -0.007(4)
C54 0.056(5) 0.039(5) 0.065(5) -0.015(4) 0.026(4) -0.019(4)
O1W 0.050(6) 0.036(6) 0.052(6) 0.019(5) 0.024(5) 0.001(5)
O2W 0.040(6) 0.060(8) 0.058(7) -0.021(6) 0.034(5) -0.009(5)
O3W 0.058(7) 0.058(8) 0.060(7) -0.003(6) 0.029(6) 0.026(6)
O4W 0.038(6) 0.046(7) 0.013(5) 0.000(4) 0.001(4) -0.015(5)
O5W 0.080(8) 0.045(7) 0.058(6) 0.005(5) 0.054(6) 0.015(5)
O6W 0.054(12) 0.070(15) 0.089(16) -0.007(11) 0.042(11) 0.034(10)
O7W 0.047(11) 0.059(13) 0.046(11) 0.000 0.026(9) 0.000

loop_
_geom_bond_atom_site_label_1
_geom_bond_atom_site_label_2
_geom_bond_distance
_geom_bond_site_symmetry_2
_geom_bond_publ_flag
Fe1 O1 1.965(4) . ?
Fe1 O1 1.965(4) 2_656 ?
Fe1 O6 1.967(4) 2_656 ?
Fe1 O6 1.967(4) . ?
Fe1 N1 2.238(6) 2_656 ?
Fe1 N1 2.238(6) . ?
Fe2 O7 1.962(4) . ?
Fe2 O9 1.969(4) . ?
Fe2 O12 2.034(4) . ?
Fe2 O2 2.049(4) . ?
Fe2 O1 2.098(4) . ?
Fe2 N2 2.245(6) . ?
Fe3 O8 1.951(5) . ?
Fe3 O13 1.969(4) . ?
Fe3 O10 1.973(4) 2_656 ?
Fe3 O3 2.022(5) . ?
Fe3 O2 2.033(3) . ?
Fe3 N3 2.290(6) . ?
Fe4 O14 1.977(4) . ?
Fe4 O15 1.981(5) . ?
Fe4 O4 1.987(4) . ?
Fe4 O3 2.001(4) . ?
Fe4 N4 2.192(5) . ?
Fe4 N5 2.246(7) . ?
Fe5 O17 1.950(4) 2_656 ?
Fe5 O16 1.984(5) . ?
Fe5 O11 1.986(4) . ?
Fe5 O4 1.998(4) . ?
Fe5 O5 2.012(3) . ?
Fe5 N6 2.248(6) . ?
P1 O7 1.535(4) . ?
P1 O6 1.544(5) . ?
P1 O8 1.580(5) . ?
P1 C31 1.816(6) . ?
P2 O11 1.481(4) . ?
P2 O10 1.486(4) . ?
P2 O9 1.543(4) . ?
P2 C37 1.788(7) . ?
P3 O13 1.501(5) . ?
P3 O12 1.523(4) . ?
P3 O14 1.550(4) . ?
P3 C43 1.803(7) . ?
P4 O15 1.530(5) . ?
P4 O16 1.561(4) . ?
P4 O17 1.562(4) . ?
P4 C49 1.817(8) . ?
N1 C1 1.390(10) . ?
N1 C5 1.390(10) . ?
N2 C10 1.390(10) . ?
N2 C6 1.390(10) . ?
N3 C15 1.390(10) . ?
N3 C11 1.390(9) . ?
N4 C16 1.390(8) . ?
N4 C20 1.390(9) . ?
N5 C25 1.390(10) . ?
N5 C21 1.390(10) . ?
N6 C26 1.390(10) . ?
N6 C30 1.390(9) . ?
O1 H1A 0.8500 . ?
O2 H2B 0.8501 . ?
O4 H4A 0.8500 . ?
O5 Fe5 2.012(3) 2_656 ?
O5 H5A 0.8500 . ?
O5 H5B 0.8499 . ?
O10 Fe3 1.973(4) 2_656 ?
O17 Fe5 1.950(4) 2_656 ?
C1 C2 1.390(11) . ?
C1 H1 0.9300 . ?
C2 C3 1.390(11) . ?
C2 H2 0.9300 . ?
C3 C4 1.390(11) . ?
C3 H3 0.9300 . ?
C4 C5 1.390(11) . ?
C4 H4 0.9300 . ?
C5 H5 0.9300 . ?
C6 C7 1.390(12) . ?
C6 H6 0.9300 . ?
C7 C8 1.390(13) . ?
C7 H7 0.9300 . ?
C8 C9 1.390(12) . ?
C8 H8 0.9300 . ?
C9 C10 1.390(11) . ?
C9 H9 0.9300 . ?
C10 H10 0.9300 . ?
C11 C12 1.390(10) . ?
C11 H11 0.9300 . ?
C12 C13 1.390(11) . ?
C12 H12 0.9300 . ?
C13 C14 1.390(10) . ?
C13 H13 0.9300 . ?
C14 C15 1.390(11) . ?
C14 H14 0.9300 . ?
C15 H15 0.9300 . ?
C16 C17 1.390(12) . ?
C16 H16 0.9300 . ?
C17 C18 1.390(14) . ?
C17 H17 0.9300 . ?
C18 C19 1.390(13) . ?
C18 H18 0.9300 . ?
C19 C20 1.390(11) . ?
C19 H19 0.9300 . ?
C20 H20 0.9300 . ?
C21 C22 1.390(11) . ?
C21 H21 0.9300 . ?
C22 C23 1.390(12) . ?
C22 H22 0.9300 . ?
C23 C24 1.390(11) . ?
C23 H23 0.9300 . ?
C24 C25 1.390(11) . ?
C24 H24 0.9300 . ?
C25 H25 0.9300 . ?
C26 C27 1.390(10) . ?
C26 H26 0.9300 . ?
C27 C28 1.390(12) . ?
C27 H27 0.9300 . ?
C28 C29 1.390(12) . ?
C28 H28 0.9300 . ?
C29 C30 1.390(11) . ?
C29 H29 0.9300 . ?
C30 H30 0.9300 . ?
C31 C32 1.330(9) . ?
C31 C36 1.539(9) . ?
C32 C33 1.529(10) . ?
C32 H32 0.9300 . ?
C33 C34 1.534(11) . ?
C33 H33A 0.9700 . ?
C33 H33B 0.9700 . ?
C34 C35 1.522(11) . ?
C34 H34A 0.9700 . ?
C34 H34B 0.9700 . ?
C35 C36 1.518(10) . ?
C35 H35A 0.9700 . ?
C35 H35B 0.9700 . ?
C36 H36A 0.9700 . ?
C36 H36B 0.9700 . ?
C37 C38 1.350(10) . ?
C37 C42 1.500(11) . ?
C38 C39 1.521(10) . ?
C38 H38 0.9300 . ?
C39 C40 1.498(12) . ?
C39 H39A 0.9700 . ?
C39 H39B 0.9700 . ?
C40 C41 1.525(13) . ?
C40 H40A 0.9700 . ?
C40 H40B 0.9700 . ?
C41 C42 1.533(12) . ?
C41 H41A 0.9700 . ?
C41 H41B 0.9700 . ?
C42 H42A 0.9658 . ?
C42 H42B 0.9700 . ?
C43 C44 1.363(10) . ?
C43 C48 1.524(9) . ?
C44 C45 1.506(10) . ?
C44 H44 0.9300 . ?
C45 C46 1.524(10) . ?
C45 H45A 0.9700 . ?
C45 H45B 0.9700 . ?
C46 C47 1.527(10) . ?
C46 H46A 0.9700 . ?
C46 H46B 0.9700 . ?
C47 C48 1.523(9) . ?
C47 H47A 0.9700 . ?
C47 H47B 0.9700 . ?
C48 H48A 0.9700 . ?
C48 H48B 0.9700 . ?
C49 C50 1.343(11) . ?
C49 C54 1.519(11) . ?
C50 C51 1.510(12) . ?
C50 H50 0.9300 . ?
C51 C52 1.542(11) . ?
C51 H51A 0.9700 . ?
C51 H51B 0.9700 . ?
C52 C53 1.530(11) . ?
C52 H52A 0.9700 . ?
C52 H52B 0.9700 . ?
C53 C54 1.516(11) . ?
C53 H53A 0.9700 . ?
C53 H53B 0.9700 . ?
C54 H54A 0.9700 . ?
C54 H54B 0.9700 . ?
O1W O2W 1.369(13) . ?
O1W H1WA 0.8499 . ?
O1W H1WB 0.8500 . ?
O2W H2WB 0.8499 . ?
O2W H2WA 0.8500 . ?
O3W H3WA 0.8500 . ?
O3W H3WB 0.8500 . ?
O4W H4WA 0.8501 . ?
O4W H4WB 0.8500 . ?
O4W H6WB 1.2147 . ?
O5W H5WA 0.8501 . ?
O5W H5WB 0.8502 . ?
O6W H4WA 1.1451 . ?
O6W H4WB 1.0805 . ?
O6W H6WA 0.8499 . ?
O6W H6WB 0.8498 . ?
O7W H7WA 0.8500 . ?
O7W H7WB 0.8499 . ?
